data_2005906
loop_
_publ_author_name
'\"Ulk\"u, D.'
'Tahir, M. N.'
'\"Ozkar, S.'

_publ_section_title
;
 Tetracarbonyl(\h^2:2^-1,5-cyclooctadiene)molybdenum(0)
;
_journal_issue 2
_journal_name_full 'Acta Crystallographica Section C'
_journal_page_first 185
_journal_page_last 187
_journal_paper_doi 10.1107/S0108270196012723
_journal_volume 53
_journal_year 1997
_chemical_formula_iupac '[Mo (C O)4 (C8 H12)]'
_chemical_formula_moiety 'C12 H12 O4 Mo'
_chemical_formula_sum 'C12 H12 Mo O4'
_chemical_formula_weight 316.167
_space_group_IT_number 61
_symmetry_cell_setting orthorhombic
_symmetry_space_group_name_Hall '-P 2ac 2ab'
_symmetry_space_group_name_H-M 'P b c a'
_atom_type_scat_source IntTabIV
_cell_angle_alpha 90.0
_cell_angle_beta 90.0
_cell_angle_gamma 90.0
_cell_formula_units_Z 8
_cell_length_a 12.3560(11)
_cell_length_b 13.6240(12)
_cell_length_c 14.7050(15)
_cell_measurement_reflns_used 20
_cell_measurement_temperature 295
_cell_measurement_theta_max 18.2
_cell_measurement_theta_min 9.9
_cell_volume 2475.4(4)
_computing_data_collection 'CAD-4 EXPRESS (Enraf-Nonius, 1993)'
_computing_data_reduction 'MolEN (Fair, 1990)'
_computing_molecular_graphics 'MolEN version of ORTEPII (Johnson, 1976)'
_computing_publication_material MolEN
_computing_structure_refinement 'LSFM MolEN'
_computing_structure_solution 'SIMPEL MolEN'
_diffrn_measurement_device 'Enraf-Nonius CAD-4'
_diffrn_measurement_method '\w/2\q scans'
_diffrn_radiation_type MoK\a
_diffrn_radiation_wavelength 0.71073
_diffrn_reflns_av_R_equivalents 0.037
_diffrn_reflns_limit_h_max 13
_diffrn_reflns_limit_h_min 0
_diffrn_reflns_limit_k_max 14
_diffrn_reflns_limit_k_min 0
_diffrn_reflns_limit_l_max 18
_diffrn_reflns_limit_l_min 0
_diffrn_reflns_number 2092
_diffrn_reflns_theta_max 26.0
_diffrn_standards_decay_% -0.26
_diffrn_standards_interval_time 120
_diffrn_standards_number 3
_exptl_absorpt_coefficient_mu 1.03
_exptl_absorpt_correction_T_max 0.857
_exptl_absorpt_correction_T_min 0.833
_exptl_absorpt_correction_type 'empirical via \y scans (MolEN; Fair, 1990)'
_exptl_crystal_colour 'dark brown'
_exptl_crystal_density_diffrn 1.697
_exptl_crystal_density_meas ?
_exptl_crystal_description prismatic
_exptl_crystal_size_max 0.35
_exptl_crystal_size_mid 0.20
_exptl_crystal_size_min 0.15
_refine_diff_density_max 0.561
_refine_diff_density_min -0.291
_refine_ls_extinction_method none
_refine_ls_goodness_of_fit_obs 0.74
_refine_ls_number_parameters 154
_refine_ls_number_reflns 1350
_refine_ls_R_factor_obs 0.029
_refine_ls_shift/esd_max 0.001
_refine_ls_structure_factor_coef F
_refine_ls_weighting_scheme
;
weighting:
 if F >= 90.55, w = 90.55/F^2^, otherwise
 w = 1, or 0 if F^2^ < 3\s(F^2^)
;
_refine_ls_wR_factor_obs 0.034
_reflns_number_observed 1350
_reflns_number_total 2018
_reflns_observed_criterion I>3\s(I)
_cod_data_source_file ab1394.cif
_cod_data_source_block ozkmo
_cod_depositor_comments
;
The following automatic conversions were performed:

'_exptl_crystal_density_meas' value 'not measured' was changed to '?'
- the value is perceived as not measured.

Automatic conversion script
Id: cif_fix_values 3008 2015-01-20 13:52:24Z robertas 
;
_cod_original_cell_volume 2475.4(3)
_cod_original_formula_sum 'C12 H12 O4 Mo'
_cod_database_code 2005906

loop_
_symmetry_equiv_pos_as_xyz
x,y,z
-x+1/2,-y,z+1/2
-x,y+1/2,-z+1/2
x+1/2,-y+1/2,-z
-x,-y,-z
x+1/2,y,-z+1/2
x,-y+1/2,z+1/2
-x+1/2,y+1/2,z

loop_
_atom_site_aniso_label
_atom_site_aniso_U_11
_atom_site_aniso_U_12
_atom_site_aniso_U_13
_atom_site_aniso_U_22
_atom_site_aniso_U_23
_atom_site_aniso_U_33
_atom_site_aniso_type_symbol
Mo 0.0451(2) -0.0002(2) 0.0020(3) 0.0443(2) 0.0020(3) 0.0433(2) Mo
O1 0.088(3) -0.036(3) -0.016(3) 0.077(3) 0.005(3) 0.117(4) O
O2 0.081(3) 0.003(3) 0.013(3) 0.129(4) -0.047(3) 0.084(3) O
O3 0.067(3) -0.003(3) -0.011(3) 0.120(4) 0.050(3) 0.086(3) O
O4 0.070(3) -0.017(2) 0.018(3) 0.072(3) 0.014(3) 0.104(3) O
C1 0.067(4) 0.005(3) -0.001(3) 0.063(4) 0.010(4) 0.053(3) C
C2 0.063(4) -0.009(4) -0.010(3) 0.071(4) -0.009(3) 0.057(4) C
C3 0.047(3) -0.011(3) 0.010(3) 0.069(4) 0.013(4) 0.063(4) C
C4 0.056(3) 0.010(3) 0.005(3) 0.057(3) 0.002(3) 0.057(3) C
C5 0.077(4) 0.011(3) -0.006(3) 0.048(3) 0.002(3) 0.052(3) C
C6 0.058(4) 0.007(3) -0.004(3) 0.060(4) 0.001(3) 0.051(3) C
C7 0.069(4) -0.005(4) -0.008(3) 0.068(4) -0.010(3) 0.060(4) C
C8 0.090(5) -0.010(4) 0.015(4) 0.057(4) -0.015(3) 0.060(4) C
C9 0.067(4) 0.007(3) 0.012(3) 0.046(3) 0.003(3) 0.060(4) C
C10 0.051(3) 0.008(3) 0.009(3) 0.058(4) 0.003(3) 0.058(3) C
C11 0.067(4) -0.009(3) 0.013(3) 0.062(4) 0.011(3) 0.062(4) C
C12 0.091(5) -0.006(4) -0.002(4) 0.057(4) 0.015(3) 0.055(3) C

loop_
_atom_site_label
_atom_site_fract_x
_atom_site_fract_y
_atom_site_fract_z
_atom_site_B_iso_or_equiv
_atom_site_thermal_displace_type
_atom_site_type_symbol
Mo 0.15502(4) 0.37594(4) 0.73144(3) 3.493(9) Beq Mo
O1 0.3201(4) 0.5512(4) 0.7633(4) 7.4(1) Beq O
O2 0.0240(4) 0.4881(4) 0.8809(3) 7.7(1) Beq O
O3 0.2992(4) 0.2702(4) 0.8745(3) 7.2(1) Beq O
O4 -0.0140(4) 0.2057(3) 0.7737(3) 6.5(1) Beq O
C1 0.2628(6) 0.4874(5) 0.7455(4) 4.8(1) Beq C
C2 0.0735(5) 0.4459(5) 0.8249(4) 5.0(2) Beq C
C3 0.2444(5) 0.3103(5) 0.8217(4) 4.7(1) Beq C
C4 0.0466(5) 0.2662(4) 0.7525(4) 4.5(1) Beq C
C5 0.1011(5) 0.4841(4) 0.6039(4) 4.7(1) Beq C
C6 0.0326(5) 0.4061(4) 0.5993(4) 4.4(1) Beq C
M1 0.0669(4) 0.4451(5) 0.6016(4) ? ? H
C7 0.0392(5) 0.3266(5) 0.5287(4) 5.2(2) Beq C
C8 0.1108(6) 0.2380(5) 0.5528(4) 5.4(2) Beq C
C9 0.2071(5) 0.2600(4) 0.6107(4) 4.5(1) Beq C
C10 0.2753(5) 0.3364(4) 0.6001(4) 4.4(1) Beq C
M2 0.2412(5) 0.2982(4) 0.6054(4) ? ? H
C11 0.2687(5) 0.4119(5) 0.5250(4) 5.0(2) Beq C
C12 0.1962(6) 0.5006(5) 0.5428(4) 5.3(2) Beq C
H5 0.088 0.532 0.650 6.2 Beq H
H6 -0.023 0.401 0.644 5.8 Beq H
H9 0.221 0.216 0.660 6.0 Beq H
H10 0.331 0.345 0.644 5.7 Beq H
H71 0.068 0.356 0.475 6.6 Beq H
H72 -0.032 0.303 0.517 6.6 Beq H
H81 0.067 0.192 0.584 6.9 Beq H
H82 0.137 0.210 0.498 6.9 Beq H
H111 0.241 0.379 0.473 6.4 Beq H
H112 0.340 0.435 0.513 6.4 Beq H
H121 0.240 0.550 0.569 6.9 Beq H
H122 0.169 0.523 0.486 6.9 Beq H

loop_
_geom_angle_atom_site_label_1
_geom_angle_atom_site_label_2
_geom_angle_atom_site_label_3
_geom_angle
_geom_angle_publ_flag
C1 Mo M1 94.9(3) yes
C1 Mo M2 96.8(2) yes
C1 Mo C2 84.3(3) yes
C1 Mo C3 84.4(3) yes
C1 Mo C4 165.4(2) yes
C1 Mo C5 79.0(2) yes
C1 Mo C6 110.7(2) yes
C1 Mo C9 112.5(2) yes
C1 Mo C10 81.4(2) yes
C2 Mo M1 97.7(3) yes
C2 Mo M2 173.7(3) yes
C2 Mo C3 92.1(3) yes
C2 Mo C4 84.9(3) yes
C2 Mo C5 96.0(2) yes
C2 Mo C6 98.9(2) yes
C2 Mo C9 162.9(2) yes
C2 Mo C10 163.2(2) yes
C3 Mo M1 170.0(3) yes
C3 Mo M2 94.2(3) yes
C3 Mo C4 86.1(3) yes
C3 Mo C5 160.6(2) yes
C3 Mo C6 162.0(2) yes
C3 Mo C9 92.8(2) yes
C3 Mo C10 95.2(2) yes
C4 Mo M1 96.4(3) yes
C4 Mo M2 94.9(2) yes
C4 Mo C5 112.1(2) yes
C4 Mo C6 80.8(2) yes
C4 Mo C9 79.0(2) yes
C4 Mo C10 110.6(2) yes
C5 Mo C6 31.8(2) yes
C5 Mo C9 84.6(2) yes
C5 Mo C10 72.7(2) yes
C6 Mo C9 72.7(2) yes
C6 Mo C10 78.1(2) yes
C9 Mo C10 31.6(2) yes
Mo C1 O1 172.4(6) no
Mo C2 O2 179.7(5) no
Mo C3 O3 178.7(5) no
Mo C4 O4 173.1(5) no
Mo C5 C6 74.9(3) no
Mo C5 C12 109.4(4) no
C6 C5 C12 125.1(5) no
Mo C6 C5 73.3(4) no
Mo C6 C7 112.7(4) no
C5 C6 C7 124.3(5) no
C6 C7 C8 116.0(5) no
C7 C8 C9 115.6(5) no
Mo C9 C8 109.4(4) no
Mo C9 C10 75.6(4) no
C8 C9 C10 125.9(6) no
Mo C10 C9 72.9(4) no
Mo C10 C11 112.8(4) no
C9 C10 C11 125.2(5) no
C10 C11 C12 116.4(5) no
C5 C12 C11 116.4(5) no
Mo C5 H5 85.1 no
C6 C5 H5 117.6 no
C12 C5 H5 117.2 no
Mo C6 H6 83.6 no
C5 C6 H6 118.1 no
C7 C6 H6 117.6 no
C6 C7 H71 106.6 no
C6 C7 H72 108.6 no
C8 C7 H71 107.8 no
C8 C7 H72 107.9 no
H71 C7 H72 109.7 no
C7 C8 H81 107.6 no
C7 C8 H82 108.4 no
C9 C8 H81 108.2 no
C9 C8 H82 107.0 no
H81 C8 H82 109.9 no
Mo C9 H9 84.4 no
C8 C9 H9 116.7 no
C10 C9 H9 117.4 no
Mo C10 H10 83.1 no
C9 C10 H10 118.0 no
C11 C10 H10 116.8 no
C10 C11 H111 106.6 no
C10 C11 H112 108.1 no
C12 C11 H111 107.5 no
C12 C11 H112 108.2 no
H111 C11 H112 109.9 no
C5 C12 H121 108.2 no
C5 C12 H122 107.4 no
C11 C12 H121 107.3 no
C11 C12 H122 108.1 no
H121 C12 H122 109.4 no

loop_
_geom_bond_atom_site_label_1
_geom_bond_site_symmetry_1
_geom_bond_atom_site_label_2
_geom_bond_site_symmetry_2
_geom_bond_distance
_geom_bond_publ_flag
Mo . M1 . 2.392(7) yes
Mo . M2 . 2.385(9) yes
Mo . C1 . 2.030(7) yes
Mo . C2 . 1.952(6) yes
Mo . C3 . 1.945(6) yes
Mo . C4 . 2.032(6) yes
Mo . C5 . 2.476(6) yes
Mo . C6 . 2.497(6) yes
Mo . C9 . 2.462(6) yes
Mo . C10 . 2.496(6) yes
O1 . C1 . 1.151(9) yes
O2 . C2 . 1.176(8) yes
O3 . C3 . 1.166(8) yes
O4 . C4 . 1.156(7) yes
C5 . C6 . 1.360(8) yes
C5 . C12 . 1.496(9) no
C5 . H5 . 0.955 no
C6 . C7 . 1.503(9) no
C6 . H6 . 0.953 no
C7 . C8 . 1.538(10) no
C7 . H71 . 0.954 no
C7 . H72 . 0.952 no
C8 . C9 . 1.494(9) no
C8 . H81 . 0.947 no
C8 . H82 . 0.949 no
C9 . C10 . 1.348(8) yes
C9 . H9 . 0.956 no
C10 . C11 . 1.511(9) no
C10 . H10 . 0.951 no
C11 . C12 . 1.527(10) no
C11 . H111 . 0.950 no
C11 . H112 . 0.952 no
C12 . H121 . 0.946 no
C12 . H122 . 0.951 no

loop_
_geom_torsion_atom_site_label_1
_geom_torsion_atom_site_label_2
_geom_torsion_atom_site_label_3
_geom_torsion_atom_site_label_4
_geom_torsion
_geom_torsion_publ_flag
C1 Mo C5 C6 179.6(4) no
C1 Mo C5 C12 57.1(4) no
C1 Mo C5 H5 -60.0 no
C2 Mo C5 C6 -97.3(4) no
C2 Mo C5 C12 140.1(4) no
C2 Mo C5 H5 23.0 no
C3 Mo C5 C6 148.5(7) no
C3 Mo C5 C12 26.0(9) no
C3 Mo C5 H5 -91.1 no
C4 Mo C5 C6 -10.4(4) no
C4 Mo C5 C12 -132.9(4) no
C4 Mo C5 H5 110. no
C9 Mo C5 C6 65.5(4) no
C9 Mo C5 C12 -57.0(4) no
C9 Mo C5 H5 -174.1 no
C1 Mo C9 C8 -133.9(4) no
C1 Mo C9 C10 -10.3(4) no
C1 Mo C9 H9 109.8 no
C2 Mo C9 C8 34.6(10) no
C2 Mo C9 C10 158.1(8) no
C2 Mo C9 H9 -81.8 no
C3 Mo C9 C8 141.1(4) no
C3 Mo C9 C10 -95.4(4) no
C3 Mo C9 H9 24.7 no
C4 Mo C9 C8 55.6(4) no
C4 Mo C9 C10 179.1(4) no
C4 Mo C9 H9 -60.8 no
C5 Mo C9 C8 -58.2(4) no
C5 Mo C9 C10 65.4(4) no
C5 Mo C9 H9 -174.5 no
Mo C5 C6 C7 -106.5(6) no
Mo C5 C6 H6 73.0 no
C12 C5 C6 C7 -3.1(10) no
C12 C5 C6 H6 176.4 no
H5 C5 C6 C7 177.4 no
H5 C5 C6 H6 -3.1 no
Mo C5 C12 C11 40.0(6) no
Mo C5 C12 H121 -80.8 no
Mo C5 C12 H122 161.2 no
C6 C5 C12 C11 -45.0(9) no
C6 C5 C12 H121 -165.8 no
C6 C5 C12 H122 76.3 no
H5 C5 C12 C11 134.6 no
H5 C5 C12 H121 13.7 no
H5 C5 C12 H122 -104.2 no
C5 C6 C7 C8 89.8(7) no
C5 C6 C7 H71 -30.4 no
C5 C6 C7 H72 -148.6 no
H6 C6 C7 C8 -89.7 no
H6 C6 C7 H71 150.2 no
H6 C6 C7 H72 32.0 no
C6 C7 C8 C9 -32.4(8) no
C6 C7 C8 H81 88.6 no
C6 C7 C8 H82 -152.6 no
H71 C7 C8 C9 87.2 no
H71 C7 C8 H81 -151.8 no
H71 C7 C8 H82 -32.9 no
H72 C7 C8 C9 -154.4 no
H72 C7 C8 H81 -33.4 no
H72 C7 C8 H82 85.5 no
C7 C8 C9 Mo 42.1(6) no
C7 C8 C9 C10 -43.8(9) no
C7 C8 C9 H9 135.6 no
H81 C8 C9 Mo -78.6 no
H81 C8 C9 C10 -164.5 no
H81 C8 C9 H9 14.9 no
H82 C8 C9 Mo 163.0 no
H82 C8 C9 C10 77.0 no
H82 C8 C9 H9 -103.5 no
Mo C9 C10 C11 -106.1(6) no
Mo C9 C10 H10 72.1 no
C8 C9 C10 C11 -2.4(11) no
C8 C9 C10 H10 175.8 no
H9 C9 C10 C11 178.2 no
H9 C9 C10 H10 -3.7 no
C9 C10 C11 C12 87.6(8) no
C9 C10 C11 H111 -32.4 no
C9 C10 C11 H112 -150.5 no
H10 C10 C11 C12 -90.6 no
H10 C10 C11 H111 149.4 no
H10 C10 C11 H112 31.3 no
C10 C11 C12 C5 -29.8(8) no
C10 C11 C12 H121 91.6 no
C10 C11 C12 H122 -150.9 no
H111 C11 C12 C5 89.7 no
H111 C11 C12 H121 -149.0 no
H111 C11 C12 H122 -31.1 no
H112 C11 C12 C5 -151.6 no
H112 C11 C12 H121 -30.4 no
H112 C11 C12 H122 87.5 no
